data_7034216
loop_
_publ_author_name
'Luan, Lindong'
'Li, Jing'
'Yin, Changzhen'
'Lin, Zhien'
'Huang, Hui'

_publ_section_title
;
 Solvent-free synthesis of new inorganic-organic hybrid solids with finely
 tuned manganese oxalate structures.
;
_journal_issue 13
_journal_name_full 'Dalton transactions (Cambridge, England : 2003)'
_journal_page_first 5974
_journal_page_last 5977
_journal_paper_doi 10.1039/c5dt00431d
_journal_volume 44
_journal_year 2015
_chemical_formula_sum 'C7 H12 Mn2 N O12 P'
_chemical_formula_weight 443.03
_chemical_name_systematic
; 
 ? 
;
_space_group_IT_number 33
_symmetry_cell_setting orthorhombic
_symmetry_space_group_name_Hall 'P 2c -2n'
_symmetry_space_group_name_H-M 'P n a 21'
_atom_sites_solution_hydrogens geom
_atom_sites_solution_primary direct
_atom_sites_solution_secondary difmap
_audit_creation_method SHELXL-97
_audit_update_record
;
2015-01-29 deposited with the CCDC.
2015-02-26 downloaded from the CCDC.
;
_cell_angle_alpha 90.00
_cell_angle_beta 90.00
_cell_angle_gamma 90.00
_cell_formula_units_Z 4
_cell_length_a 11.6599(3)
_cell_length_b 10.9336(3)
_cell_length_c 11.7669(3)
_cell_measurement_reflns_used 2221
_cell_measurement_temperature 293(2)
_cell_measurement_theta_max 72.4200
_cell_measurement_theta_min 3.8140
_cell_volume 1500.10(7)
_computing_structure_refinement 'SHELXL-97 (Sheldrick, 1997)'
_computing_structure_solution 'SHELXS-97 (Sheldrick, 1990)'
_diffrn_ambient_temperature 293(2)
_diffrn_measured_fraction_theta_full 0.999
_diffrn_measured_fraction_theta_max 1.000
_diffrn_measurement_device_type 'New Gemini, Dual, Cu at zero, EosS2'
_diffrn_measurement_method '\w scans'
_diffrn_radiation_monochromator graphite
_diffrn_radiation_source 'fine-focus sealed tube'
_diffrn_radiation_type CuK\a
_diffrn_radiation_wavelength 1.54184
_diffrn_reflns_av_R_equivalents 0.0660
_diffrn_reflns_av_sigmaI/netI 0.0691
_diffrn_reflns_limit_h_max 11
_diffrn_reflns_limit_h_min -13
_diffrn_reflns_limit_k_max 10
_diffrn_reflns_limit_k_min -13
_diffrn_reflns_limit_l_max 14
_diffrn_reflns_limit_l_min -11
_diffrn_reflns_number 4374
_diffrn_reflns_theta_full 66.98
_diffrn_reflns_theta_max 66.98
_diffrn_reflns_theta_min 5.55
_exptl_absorpt_coefficient_mu 15.342
_exptl_absorpt_correction_T_max 1.00000
_exptl_absorpt_correction_T_min 0.40380
_exptl_absorpt_correction_type multi-scan
_exptl_absorpt_process_details
;
CrysAlisPro, Agilent Technologies,
Version 1.171.37.33 (release 27-03-2014 CrysAlis171 .NET)
(compiled Mar 27 2014,17:12:48)
Empirical absorption correction using spherical harmonics,
 implemented in SCALE3 ABSPACK scaling algorithm.
;
_exptl_crystal_colour yellow
_exptl_crystal_density_diffrn 1.962
_exptl_crystal_density_method 'not measured'
_exptl_crystal_description block
_exptl_crystal_F_000 888
_exptl_crystal_size_max 0.46
_exptl_crystal_size_mid 0.40
_exptl_crystal_size_min 0.28
_refine_diff_density_max 0.677
_refine_diff_density_min -0.794
_refine_diff_density_rms 0.166
_refine_ls_abs_structure_details 'Flack H D (1983), Acta Cryst. A39, 876-881'
_refine_ls_abs_structure_Flack -0.006(8)
_refine_ls_extinction_method none
_refine_ls_goodness_of_fit_ref 1.066
_refine_ls_hydrogen_treatment mixed
_refine_ls_matrix_type full
_refine_ls_number_parameters 210
_refine_ls_number_reflns 2214
_refine_ls_number_restraints 1
_refine_ls_restrained_S_all 1.066
_refine_ls_R_factor_all 0.0587
_refine_ls_R_factor_gt 0.0572
_refine_ls_shift/su_max 0.000
_refine_ls_shift/su_mean 0.000
_refine_ls_structure_factor_coef Fsqd
_refine_ls_weighting_details 'calc w=1/[\s^2^(Fo^2^)+(0.1017P)^2^+0.0000P] where P=(Fo^2^+2Fc^2^)/3'
_refine_ls_weighting_scheme calc
_refine_ls_wR_factor_gt 0.1414
_refine_ls_wR_factor_ref 0.1438
_reflns_number_gt 2134
_reflns_number_total 2214
_reflns_threshold_expression >2sigma(I)
_cod_data_source_file c5dt00431d2.cif
_cod_data_source_block 1
_cod_depositor_comments
;
The following automatic conversions were performed:

'_symmetry_cell_setting' value 'Orthorhombic' changed to
'orthorhombic' according to
/usr/data/users/saulius/crontab/automatic-downloads/rss-feeds/RSC/lib/dictionaries/cif_core.dic
dictionary named 'cif_core.dic' version 2.4.2 from 2011-04-26.

Automatic conversion script
Id: cif_fix_values 3086 2015-02-26 13:12:21Z robertas 

 Adding full bibliography for 7034215--7034217.cif.
;
_cod_original_sg_symbol_H-M Pna2(1)
_cod_database_code 7034216

loop_
_symmetry_equiv_pos_as_xyz
'x, y, z'
'-x, -y, z+1/2'
'-x+1/2, y+1/2, z+1/2'
'x+1/2, -y+1/2, z'

loop_
_atom_site_label
_atom_site_type_symbol
_atom_site_fract_x
_atom_site_fract_y
_atom_site_fract_z
_atom_site_U_iso_or_equiv
_atom_site_adp_type
_atom_site_occupancy
_atom_site_symmetry_multiplicity
_atom_site_calc_flag
_atom_site_refinement_flags
_atom_site_disorder_assembly
_atom_site_disorder_group
Mn1 Mn 0.28234(8) 0.27214(8) 0.31355(8) 0.0166(3) Uani 1 1 d . . .
Mn2 Mn 0.31784(9) 0.74035(8) 0.09830(10) 0.0165(3) Uani 1 1 d . . .
P1 P 0.21359(13) -0.02102(15) 0.24598(15) 0.0218(4) Uani 1 1 d . . .
O1 O 0.2288(4) 0.1132(4) 0.2385(5) 0.0319(11) Uani 1 1 d . . .
O2 O 0.2800(4) -0.0932(4) 0.1629(5) 0.0308(11) Uani 1 1 d . . .
O3 O 0.2456(6) -0.0705(5) 0.3674(5) 0.0439(14) Uani 1 1 d . . .
H1 H 0.2227 -0.0224 0.4158 0.066 Uiso 1 1 calc R . .
O4 O 0.0819(5) -0.0450(5) 0.2307(7) 0.0489(15) Uani 1 1 d . . .
H2 H 0.0717 -0.1159 0.2105 0.073 Uiso 1 1 calc R . .
O5 O 0.2811(4) 0.3595(4) 0.1452(4) 0.0264(10) Uani 1 1 d . . .
O6 O 0.3108(5) 0.5398(4) 0.0606(4) 0.0270(10) Uani 1 1 d . . .
O7 O 0.3024(5) 0.4692(4) 0.3483(4) 0.0276(11) Uani 1 1 d . . .
O8 O 0.3112(4) 0.6505(4) 0.2619(4) 0.0287(10) Uani 1 1 d . . .
O9 O 0.3752(4) 0.7748(4) -0.0803(4) 0.0229(10) Uani 1 1 d . . .
O10 O 0.5304(4) 0.7643(4) -0.1914(5) 0.0294(11) Uani 1 1 d . . .
O11 O 0.5063(4) 0.7418(4) 0.1031(5) 0.0257(10) Uani 1 1 d . . .
O12 O 0.6611(5) 0.7601(4) -0.0076(4) 0.0236(11) Uani 1 1 d . . .
N1 N 0.3394(6) 0.6938(7) 0.4982(5) 0.0364(15) Uani 1 1 d . B .
H3 H 0.3238 0.6971 0.4242 0.044 Uiso 1 1 calc R . .
H4 H 0.3086 0.7583 0.5328 0.044 Uiso 1 1 calc R . .
H5 H 0.3101 0.6255 0.5274 0.044 Uiso 1 1 calc R . .
C1 C 0.2999(5) 0.4728(6) 0.1464(5) 0.0207(13) Uani 1 1 d . . .
C2 C 0.3055(5) 0.5366(6) 0.2642(6) 0.0215(13) Uani 1 1 d . . .
C3 C 0.4802(6) 0.7648(5) -0.0984(6) 0.0179(13) Uani 1 1 d . . .
C4 C 0.5561(6) 0.7546(5) 0.0082(6) 0.0180(14) Uani 1 1 d . . .
C5 C 0.4620(10) 0.6947(11) 0.5146(11) 0.064(3) Uani 1 1 d . . .
H6 H 0.4923 0.6143 0.4969 0.076 Uiso 1 1 calc R A 1
H7 H 0.4785 0.7115 0.5939 0.076 Uiso 1 1 calc R A 1
C6 C 0.5226(18) 0.7908(18) 0.4400(17) 0.056(6) Uiso 0.56(3) 1 d P B 1
C7 C 0.5155(19) 0.907(2) 0.5120(19) 0.068(7) Uiso 0.56(3) 1 d P B 1
C6' C 0.507(2) 0.828(3) 0.517(2) 0.055(7) Uiso 0.44(3) 1 d P B 2
C7' C 0.531(3) 0.868(3) 0.391(3) 0.073(9) Uiso 0.44(3) 1 d P B 2

loop_
_atom_site_aniso_label
_atom_site_aniso_U_11
_atom_site_aniso_U_22
_atom_site_aniso_U_33
_atom_site_aniso_U_23
_atom_site_aniso_U_13
_atom_site_aniso_U_12
Mn1 0.0180(5) 0.0150(5) 0.0169(5) 0.0002(4) -0.0005(4) -0.0011(3)
Mn2 0.0174(5) 0.0150(4) 0.0170(5) -0.0006(4) 0.0008(4) 0.0007(3)
P1 0.0278(7) 0.0145(7) 0.0230(8) -0.0032(6) 0.0004(7) 0.0004(6)
O1 0.039(3) 0.018(2) 0.039(3) -0.008(2) -0.004(2) -0.0044(19)
O2 0.040(3) 0.018(2) 0.034(3) -0.007(2) 0.007(2) 0.0013(19)
O3 0.073(4) 0.034(3) 0.024(3) -0.003(2) -0.005(3) 0.021(3)
O4 0.042(3) 0.034(3) 0.071(4) -0.022(3) 0.003(3) -0.003(2)
O5 0.046(3) 0.013(2) 0.019(2) 0.0037(18) -0.0036(19) -0.0038(18)
O6 0.051(3) 0.011(2) 0.019(2) 0.0014(17) -0.002(2) 0.0005(19)
O7 0.047(3) 0.018(2) 0.018(2) -0.0010(18) -0.0002(19) -0.007(2)
O8 0.054(3) 0.010(2) 0.022(2) 0.0004(19) 0.001(2) -0.0052(19)
O9 0.018(2) 0.028(2) 0.023(2) 0.0010(17) -0.0014(19) -0.0039(17)
O10 0.014(2) 0.051(3) 0.024(3) 0.003(2) 0.001(2) -0.0011(18)
O11 0.018(2) 0.035(2) 0.025(2) 0.0033(18) 0.004(2) 0.0056(16)
O12 0.013(2) 0.038(3) 0.019(2) -0.0029(17) -0.0035(18) 0.0017(17)
N1 0.049(4) 0.037(4) 0.024(3) -0.007(3) 0.001(3) 0.009(3)
C1 0.025(3) 0.018(3) 0.019(3) -0.002(3) 0.002(2) 0.000(2)
C2 0.031(3) 0.016(3) 0.018(3) 0.004(3) 0.002(2) -0.004(2)
C3 0.019(3) 0.018(3) 0.017(3) -0.002(2) -0.001(3) 0.002(2)
C4 0.015(3) 0.015(3) 0.024(3) 0.0002(19) 0.001(3) -0.001(2)
C5 0.048(5) 0.062(6) 0.082(7) 0.018(6) -0.013(5) 0.014(5)

loop_
_atom_type_symbol
_atom_type_description
_atom_type_scat_dispersion_real
_atom_type_scat_dispersion_imag
_atom_type_scat_source
C C 0.0181 0.0091 'International Tables Vol C Tables 4.2.6.8 and 6.1.1.4'
H H 0.0000 0.0000 'International Tables Vol C Tables 4.2.6.8 and 6.1.1.4'
Mn Mn -0.5299 2.8052 'International Tables Vol C Tables 4.2.6.8 and 6.1.1.4'
N N 0.0311 0.0180 'International Tables Vol C Tables 4.2.6.8 and 6.1.1.4'
O O 0.0492 0.0322 'International Tables Vol C Tables 4.2.6.8 and 6.1.1.4'
P P 0.2955 0.4335 'International Tables Vol C Tables 4.2.6.8 and 6.1.1.4'

loop_
_geom_angle_atom_site_label_1
_geom_angle_atom_site_label_2
_geom_angle_atom_site_label_3
_geom_angle
_geom_angle_site_symmetry_1
_geom_angle_site_symmetry_3
O1 Mn1 O5 88.8(2) . .
O1 Mn1 O7 160.4(2) . .
O5 Mn1 O7 75.14(17) . .
O1 Mn1 O10 97.83(19) . 2_665
O5 Mn1 O10 93.5(2) . 2_665
O7 Mn1 O10 94.34(19) . 2_665
O1 Mn1 O9 90.1(2) . 3_545
O5 Mn1 O9 119.68(18) . 3_545
O7 Mn1 O9 88.31(18) . 3_545
O10 Mn1 O9 146.1(2) 2_665 3_545
O1 Mn1 O12 111.3(2) . 2_665
O5 Mn1 O12 156.80(19) . 2_665
O7 Mn1 O12 87.00(18) . 2_665
O10 Mn1 O12 72.9(2) 2_665 2_665
O9 Mn1 O12 73.53(19) 3_545 2_665
O2 Mn2 O8 93.8(2) 1_565 .
O2 Mn2 O11 101.7(2) 1_565 .
O8 Mn2 O11 91.0(2) . .
O2 Mn2 O12 91.9(2) 1_565 4_465
O8 Mn2 O12 118.08(19) . 4_465
O11 Mn2 O12 147.2(2) . 4_465
O2 Mn2 O9 105.5(2) 1_565 .
O8 Mn2 O9 157.45(18) . .
O11 Mn2 O9 74.0(2) . .
O12 Mn2 O9 73.63(19) 4_465 .
O2 Mn2 O6 161.5(2) 1_565 .
O8 Mn2 O6 74.35(17) . .
O11 Mn2 O6 92.79(19) . .
O12 Mn2 O6 81.74(18) 4_465 .
O9 Mn2 O6 89.43(17) . .
O2 P1 O1 115.3(3) . .
O2 P1 O4 110.4(3) . .
O1 P1 O4 106.0(3) . .
O2 P1 O3 107.1(3) . .
O1 P1 O3 111.5(3) . .
O4 P1 O3 106.2(4) . .
P1 O1 Mn1 148.5(4) . .
P1 O2 Mn2 147.7(3) . 1_545
P1 O3 H1 109.5 . .
P1 O4 H2 109.5 . .
C1 O5 Mn1 114.6(4) . .
C1 O6 Mn2 114.6(4) . .
C2 O7 Mn1 115.9(4) . .
C2 O8 Mn2 118.3(4) . .
C3 O9 Mn1 135.6(4) . 3_554
C3 O9 Mn2 116.0(4) . .
Mn1 O9 Mn2 106.2(2) 3_554 .
C3 O10 Mn1 116.2(5) . 2_664
C4 O11 Mn2 116.0(5) . .
C4 O12 Mn2 137.0(5) . 4_565
C4 O12 Mn1 115.2(5) . 2_664
Mn2 O12 Mn1 106.6(2) 4_565 2_664
C5 N1 H3 109.5 . .
C5 N1 H4 109.5 . .
H3 N1 H4 109.5 . .
C5 N1 H5 109.5 . .
H3 N1 H5 109.5 . .
H4 N1 H5 109.5 . .
O6 C1 O5 125.7(6) . .
O6 C1 C2 116.9(5) . .
O5 C1 C2 117.4(5) . .
O7 C2 O8 127.9(6) . .
O7 C2 C1 116.5(5) . .
O8 C2 C1 115.6(5) . .
O10 C3 O9 127.8(6) . .
O10 C3 C4 116.6(6) . .
O9 C3 C4 115.5(6) . .
O12 C4 O11 126.3(7) . .
O12 C4 C3 116.2(6) . .
O11 C4 C3 117.5(6) . .
N1 C5 C6 112.5(10) . .
N1 C5 C6' 110.1(12) . .
C6 C5 C6' 38.1(11) . .
N1 C5 H6 109.1 . .
C6 C5 H6 109.1 . .
C6' C5 H6 137.1 . .
N1 C5 H7 109.1 . .
C6 C5 H7 109.1 . .
C6' C5 H7 74.8 . .
H6 C5 H7 107.8 . .
C7 C6 C5 103.1(16) . .
C5 C6' C7' 107.8(18) . .

loop_
_geom_bond_atom_site_label_1
_geom_bond_atom_site_label_2
_geom_bond_distance
_geom_bond_site_symmetry_2
Mn1 O1 2.047(5) .
Mn1 O5 2.200(5) .
Mn1 O7 2.205(5) .
Mn1 O10 2.220(5) 2_665
Mn1 O9 2.221(5) 3_545
Mn1 O12 2.234(5) 2_665
Mn2 O2 2.021(5) 1_565
Mn2 O8 2.163(5) .
Mn2 O11 2.198(5) .
Mn2 O12 2.212(5) 4_465
Mn2 O9 2.237(5) .
Mn2 O6 2.238(5) .
P1 O2 1.475(5) .
P1 O1 1.481(5) .
P1 O4 1.568(6) .
P1 O3 1.573(6) .
O2 Mn2 2.021(5) 1_545
O3 H1 0.8200 .
O4 H2 0.8200 .
O5 C1 1.258(8) .
O6 C1 1.254(8) .
O7 C2 1.235(8) .
O8 C2 1.248(8) .
O9 C3 1.248(9) .
O9 Mn1 2.221(5) 3_554
O10 C3 1.241(10) .
O10 Mn1 2.220(5) 2_664
O11 C4 1.266(10) .
O12 C4 1.239(9) .
O12 Mn2 2.212(5) 4_565
O12 Mn1 2.234(5) 2_664
N1 C5 1.442(12) .
N1 H3 0.8900 .
N1 H4 0.8900 .
N1 H5 0.8900 .
C1 C2 1.552(8) .
C3 C4 1.540(9) .
C5 C6 1.54(2) .
C5 C6' 1.55(3) .
C5 H6 0.9700 .
C5 H7 0.9700 .
C6 C7 1.53(3) .
C6' C7' 1.58(4) .

loop_
_geom_torsion_atom_site_label_1
_geom_torsion_atom_site_label_2
_geom_torsion_atom_site_label_3
_geom_torsion_atom_site_label_4
_geom_torsion
_geom_torsion_site_symmetry_1
_geom_torsion_site_symmetry_4
O2 P1 O1 Mn1 -117.0(6) . .
O4 P1 O1 Mn1 120.5(6) . .
O3 P1 O1 Mn1 5.3(8) . .
O5 Mn1 O1 P1 163.6(6) . .
O7 Mn1 O1 P1 -161.9(5) . .
O10 Mn1 O1 P1 70.3(7) 2_665 .
O9 Mn1 O1 P1 -76.7(6) 3_545 .
O12 Mn1 O1 P1 -4.4(7) 2_665 .
O1 P1 O2 Mn2 -176.9(6) . 1_545
O4 P1 O2 Mn2 -56.8(8) . 1_545
O3 P1 O2 Mn2 58.3(7) . 1_545
O1 Mn1 O5 C1 173.5(5) . .
O7 Mn1 O5 C1 4.8(5) . .
O10 Mn1 O5 C1 -88.7(5) 2_665 .
O9 Mn1 O5 C1 84.1(5) 3_545 .
O12 Mn1 O5 C1 -36.0(7) 2_665 .
O2 Mn2 O6 C1 -47.7(9) 1_565 .
O8 Mn2 O6 C1 3.9(5) . .
O11 Mn2 O6 C1 94.1(5) . .
O12 Mn2 O6 C1 -118.4(5) 4_465 .
O9 Mn2 O6 C1 168.0(5) . .
O1 Mn1 O7 C2 -36.7(9) . .
O5 Mn1 O7 C2 -0.9(5) . .
O10 Mn1 O7 C2 91.6(5) 2_665 .
O9 Mn1 O7 C2 -122.3(5) 3_545 .
O12 Mn1 O7 C2 164.1(5) 2_665 .
O2 Mn2 O8 C2 164.9(5) 1_565 .
O11 Mn2 O8 C2 -93.4(5) . .
O12 Mn2 O8 C2 70.7(5) 4_465 .
O9 Mn2 O8 C2 -46.2(8) . .
O6 Mn2 O8 C2 -0.7(5) . .
O2 Mn2 O9 C3 106.2(4) 1_565 .
O8 Mn2 O9 C3 -41.6(7) . .
O11 Mn2 O9 C3 8.2(4) . .
O12 Mn2 O9 C3 -166.4(4) 4_465 .
O6 Mn2 O9 C3 -84.9(4) . .
O2 Mn2 O9 Mn1 -88.0(2) 1_565 3_554
O8 Mn2 O9 Mn1 124.2(4) . 3_554
O11 Mn2 O9 Mn1 174.0(2) . 3_554
O12 Mn2 O9 Mn1 -0.65(18) 4_465 3_554
O6 Mn2 O9 Mn1 80.9(2) . 3_554
O2 Mn2 O11 C4 -106.1(4) 1_565 .
O8 Mn2 O11 C4 159.8(4) . .
O12 Mn2 O11 C4 6.4(6) 4_465 .
O9 Mn2 O11 C4 -3.1(4) . .
O6 Mn2 O11 C4 85.5(4) . .
Mn2 O6 C1 O5 171.4(5) . .
Mn2 O6 C1 C2 -6.0(7) . .
Mn1 O5 C1 O6 175.0(5) . .
Mn1 O5 C1 C2 -7.6(7) . .
Mn1 O7 C2 O8 176.5(5) . .
Mn1 O7 C2 C1 -2.5(7) . .
Mn2 O8 C2 O7 179.0(6) . .
Mn2 O8 C2 C1 -1.9(7) . .
O6 C1 C2 O7 -175.3(7) . .
O5 C1 C2 O7 7.0(8) . .
O6 C1 C2 O8 5.6(8) . .
O5 C1 C2 O8 -172.1(6) . .
Mn1 O10 C3 O9 -174.8(5) 2_664 .
Mn1 O10 C3 C4 6.7(7) 2_664 .
Mn1 O9 C3 O10 9.9(10) 3_554 .
Mn2 O9 C3 O10 170.3(5) . .
Mn1 O9 C3 C4 -171.5(4) 3_554 .
Mn2 O9 C3 C4 -11.2(6) . .
Mn2 O12 C4 O11 -2.7(10) 4_565 .
Mn1 O12 C4 O11 162.8(5) 2_664 .
Mn2 O12 C4 C3 177.1(4) 4_565 .
Mn1 O12 C4 C3 -17.4(6) 2_664 .
Mn2 O11 C4 O12 178.6(5) . .
Mn2 O11 C4 C3 -1.2(7) . .
O10 C3 C4 O12 7.5(8) . .
O9 C3 C4 O12 -171.2(5) . .
O10 C3 C4 O11 -172.7(5) . .
O9 C3 C4 O11 8.6(8) . .
N1 C5 C6 C7 86.1(16) . .
C6' C5 C6 C7 -8.2(19) . .
N1 C5 C6' C7' -87(2) . .
C6 C5 C6' C7' 14.4(19) . .
